data_7159259
loop_
_publ_author_name
'Geng, Meiqi'
'Kuang, Jinqiang'
'Miao, Maozhong'
'Ma, Yongmin'

_publ_section_title
;
 Cu(II)-catalyzed domino construction of spironaphthalenones by
 dearomatization of &#x3b2;-naphthols and using
 <i>N</i>,<i>N</i>-dimethylaminoethanol as a C1 synthon.
;
_journal_issue 15
_journal_name_full 'Organic &amp; biomolecular chemistry'
_journal_page_first 3101
_journal_page_last 3104
_journal_paper_doi 10.1039/d3ob00296a
_journal_volume 21
_journal_year 2023
_chemical_formula_moiety 'C21 H14 O2'
_chemical_formula_sum 'C21 H14 O2'
_chemical_formula_weight 298.32
_space_group_crystal_system monoclinic
_space_group_IT_number 14
_space_group_name_Hall '-P 2ybc'
_space_group_name_H-M_alt 'P 1 21/c 1'
_atom_sites_solution_hydrogens geom
_atom_sites_solution_primary dual
_audit_creation_date 2022-04-21
_audit_creation_method
;
Olex2 1.5
(compiled 2021.11.18 svn.ra9532c28 for OlexSys, GUI svn.r6427)
;
_audit_update_record
;
2022-09-20 deposited with the CCDC.	2023-03-14 downloaded from the CCDC.
;
_cell_angle_alpha 90
_cell_angle_beta 96.271(7)
_cell_angle_gamma 90
_cell_formula_units_Z 4
_cell_length_a 13.785(5)
_cell_length_b 8.252(3)
_cell_length_c 12.807(5)
_cell_measurement_reflns_used 1318
_cell_measurement_temperature 296.15
_cell_measurement_theta_max 20.907
_cell_measurement_theta_min 2.881
_cell_volume 1448.1(9)
_computing_cell_refinement 'SAINT v8.37A (Bruker, 2015)'
_computing_data_reduction 'SAINT v8.37A (Bruker, 2015)'
_computing_molecular_graphics 'Olex2 1.5 (Dolomanov et al., 2009)'
_computing_publication_material 'Olex2 1.5 (Dolomanov et al., 2009)'
_computing_structure_refinement 'XL  (Sheldrick, 2008)'
_computing_structure_solution 'SHELXT 2014/5 (Sheldrick, 2014)'
_diffrn_ambient_temperature 296.15
_diffrn_measured_fraction_theta_full 1.000
_diffrn_measured_fraction_theta_max 0.993
_diffrn_measurement_device_type 'Bruker APEX-II CCD'
_diffrn_measurement_method '\f and \w scans'
_diffrn_radiation_type MoK\a
_diffrn_radiation_wavelength 0.71073
_diffrn_reflns_av_R_equivalents 0.1020
_diffrn_reflns_av_unetI/netI 0.1017
_diffrn_reflns_Laue_measured_fraction_full 1.000
_diffrn_reflns_Laue_measured_fraction_max 0.993
_diffrn_reflns_limit_h_max 18
_diffrn_reflns_limit_h_min -18
_diffrn_reflns_limit_k_max 11
_diffrn_reflns_limit_k_min -11
_diffrn_reflns_limit_l_max 17
_diffrn_reflns_limit_l_min -17
_diffrn_reflns_number 14650
_diffrn_reflns_point_group_measured_fraction_full 1.000
_diffrn_reflns_point_group_measured_fraction_max 0.993
_diffrn_reflns_theta_full 25.242
_diffrn_reflns_theta_max 29.166
_diffrn_reflns_theta_min 1.486
_diffrn_source_current 30.0
_diffrn_source_power 1.35
_diffrn_source_voltage 45.0
_diffrn_standards_number 0
_exptl_absorpt_coefficient_mu 0.087
_exptl_absorpt_correction_T_max 1.0000
_exptl_absorpt_correction_T_min 0.6828
_exptl_absorpt_correction_type multi-scan
_exptl_absorpt_process_details
;
SADABS-2016/2 (Bruker,2016/2) was used for absorption correction.
wR2(int) was 0.0944 before and 0.0682 after correction.
The Ratio of minimum to maximum transmission is 0.6828.
The \l/2 correction factor is Not present.
;
_exptl_crystal_colour 'light yellow'
_exptl_crystal_colour_modifier light
_exptl_crystal_colour_primary yellow
_exptl_crystal_density_diffrn 1.368
_exptl_crystal_description block
_exptl_crystal_F_000 624
_exptl_crystal_size_max 0.15
_exptl_crystal_size_mid 0.15
_exptl_crystal_size_min 0.12
_refine_diff_density_max 0.179
_refine_diff_density_min -0.170
_refine_diff_density_rms 0.044
_refine_ls_extinction_coef 0.014(2)
_refine_ls_extinction_expression Fc^*^=kFc[1+0.001xFc^2^\l^3^/sin(2\q)]^-1/4^
_refine_ls_extinction_method 'SHELXL-2014/7 (Sheldrick 2014'
_refine_ls_goodness_of_fit_ref 0.947
_refine_ls_hydrogen_treatment constr
_refine_ls_matrix_type full
_refine_ls_number_parameters 209
_refine_ls_number_reflns 3883
_refine_ls_number_restraints 0
_refine_ls_restrained_S_all 0.947
_refine_ls_R_factor_all 0.1519
_refine_ls_R_factor_gt 0.0549
_refine_ls_shift/su_max 0.000
_refine_ls_shift/su_mean 0.000
_refine_ls_structure_factor_coef Fsqd
_refine_ls_weighting_details 'w=1/[\s^2^(Fo^2^)+(0.0530P)^2^] where P=(Fo^2^+2Fc^2^)/3'
_refine_ls_weighting_scheme calc
_refine_ls_wR_factor_gt 0.1120
_refine_ls_wR_factor_ref 0.1493
_reflns_Friedel_coverage 0.000
_reflns_number_gt 1709
_reflns_number_total 3883
_reflns_threshold_expression 'I > 2\s(I)'
_cod_data_source_file d3ob00296a3.cif
_cod_data_source_block mo220420c
_cod_depositor_comments 'Adding full bibliography for 7159259.cif.'
_cod_original_cell_volume 1448.2(9)
_cod_database_code 7159259
_shelx_shelxl_version_number 2014/7
_shelx_space_group_comment
;
The symmetry employed for this shelxl refinement is uniquely defined
by the following loop, which should always be used as a source of
symmetry information in preference to the above space-group names.
They are only intended as comments.
;
_shelx_estimated_absorpt_t_max 0.990
_shelx_estimated_absorpt_t_min 0.987
_olex2_refinement_description
;
1. Fixed Uiso
 At 1.2 times of:
  All C(H) groups, All C(H,H) groups
2.a Secondary CH2 refined with riding coordinates:
 C11(H11A,H11B)
2.b Aromatic/amide H refined with riding coordinates:
 C3(H3), C4(H4), C6(H6), C7(H7), C8(H8), C9(H9), C14(H14), C15(H15), C16(H16),
 C17(H17), C19(H19), C20(H20)
;
_olex2_submission_special_instructions 'No special instructions were received'

loop_
_space_group_symop_operation_xyz
'x, y, z'
'-x, y+1/2, -z+1/2'
'-x, -y, -z'
'x, -y-1/2, z-1/2'

loop_
_atom_site_label
_atom_site_type_symbol
_atom_site_fract_x
_atom_site_fract_y
_atom_site_fract_z
_atom_site_U_iso_or_equiv
_atom_site_adp_type
_atom_site_occupancy
_atom_site_site_symmetry_order
_atom_site_calc_flag
_atom_site_refinement_flags_posn
_atom_site_refinement_flags_adp
_atom_site_refinement_flags_occupancy
_atom_site_disorder_assembly
_atom_site_disorder_group
O1 O 0.19497(9) 0.18464(17) 0.57235(11) 0.0439(4) Uani 1 1 d . . . . .
O2 O 0.12119(12) 0.0833(2) 0.37671(13) 0.0647(5) Uani 1 1 d . . . . .
C1 C 0.19316(14) 0.2979(3) 0.48596(16) 0.0399(5) Uani 1 1 d . . . . .
C2 C 0.13244(15) 0.2291(3) 0.38933(18) 0.0441(6) Uani 1 1 d . . . . .
C3 C 0.09403(16) 0.3457(3) 0.31059(18) 0.0495(6) Uani 1 1 d . . . . .
H3 H 0.0762 0.3119 0.2419 0.059 Uiso 1 1 calc R U . . .
C4 C 0.08410(16) 0.5009(3) 0.33615(18) 0.0507(6) Uani 1 1 d . . . . .
H4 H 0.0581 0.5724 0.2843 0.061 Uiso 1 1 calc R U . . .
C5 C 0.11192(14) 0.5638(3) 0.44122(17) 0.0421(5) Uani 1 1 d . . . . .
C6 C 0.09148(16) 0.7234(3) 0.4676(2) 0.0521(6) Uani 1 1 d . . . . .
H6 H 0.0615 0.7927 0.4166 0.063 Uiso 1 1 calc R U . . .
C7 C 0.11541(17) 0.7794(3) 0.5685(2) 0.0564(7) Uani 1 1 d . . . . .
H7 H 0.1026 0.8864 0.5850 0.068 Uiso 1 1 calc R U . . .
C8 C 0.15811(17) 0.6771(3) 0.6449(2) 0.0576(6) Uani 1 1 d . . . . .
H8 H 0.1727 0.7143 0.7133 0.069 Uiso 1 1 calc R U . . .
C9 C 0.17943(16) 0.5186(3) 0.61985(18) 0.0483(6) Uani 1 1 d . . . . .
H9 H 0.2081 0.4498 0.6719 0.058 Uiso 1 1 calc R U . . .
C10 C 0.15863(14) 0.4617(3) 0.51841(17) 0.0392(5) Uani 1 1 d . . . . .
C11 C 0.30108(14) 0.3097(3) 0.45709(16) 0.0443(6) Uani 1 1 d . . . . .
H11A H 0.3078 0.2589 0.3900 0.053 Uiso 1 1 calc R U . . .
H11B H 0.3228 0.4214 0.4553 0.053 Uiso 1 1 calc R U . . .
C12 C 0.35582(14) 0.2182(2) 0.54601(16) 0.0382(5) Uani 1 1 d . . . . .
C13 C 0.45702(15) 0.1917(3) 0.56908(17) 0.0418(5) Uani 1 1 d . . . . .
C14 C 0.52744(16) 0.2552(3) 0.50817(19) 0.0511(6) Uani 1 1 d . . . . .
H14 H 0.5081 0.3213 0.4509 0.061 Uiso 1 1 calc R U . . .
C15 C 0.62401(17) 0.2199(3) 0.5331(2) 0.0610(7) Uani 1 1 d . . . . .
H15 H 0.6699 0.2617 0.4923 0.073 Uiso 1 1 calc R U . . .
C16 C 0.65470(19) 0.1213(3) 0.6196(2) 0.0664(8) Uani 1 1 d . . . . .
H16 H 0.7207 0.0983 0.6358 0.080 Uiso 1 1 calc R U . . .
C17 C 0.58853(18) 0.0594(3) 0.6796(2) 0.0607(7) Uani 1 1 d . . . . .
H17 H 0.6099 -0.0049 0.7372 0.073 Uiso 1 1 calc R U . . .
C18 C 0.48795(16) 0.0907(3) 0.65634(18) 0.0476(6) Uani 1 1 d . . . . .
C19 C 0.41698(17) 0.0216(3) 0.71526(18) 0.0508(6) Uani 1 1 d . . . . .
H19 H 0.4376 -0.0445 0.7722 0.061 Uiso 1 1 calc R U . . .
C20 C 0.31968(16) 0.0487(3) 0.69130(17) 0.0451(6) Uani 1 1 d . . . . .
H20 H 0.2739 0.0027 0.7306 0.054 Uiso 1 1 calc R U . . .
C21 C 0.29128(14) 0.1491(2) 0.60491(16) 0.0375(5) Uani 1 1 d . . . . .

loop_
_atom_site_aniso_label
_atom_site_aniso_U_11
_atom_site_aniso_U_22
_atom_site_aniso_U_33
_atom_site_aniso_U_23
_atom_site_aniso_U_13
_atom_site_aniso_U_12
O1 0.0408(9) 0.0412(9) 0.0494(9) 0.0134(7) 0.0032(7) 0.0027(7)
O2 0.0793(12) 0.0396(11) 0.0727(13) -0.0055(9) -0.0032(10) -0.0041(9)
C1 0.0401(12) 0.0372(12) 0.0419(13) 0.0078(10) 0.0016(10) 0.0024(9)
C2 0.0407(12) 0.0417(14) 0.0497(14) 0.0017(11) 0.0035(10) -0.0016(10)
C3 0.0496(13) 0.0512(16) 0.0455(14) 0.0038(12) -0.0050(11) -0.0084(11)
C4 0.0503(14) 0.0491(16) 0.0501(15) 0.0157(12) -0.0065(11) -0.0019(11)
C5 0.0360(11) 0.0394(13) 0.0501(14) 0.0088(11) 0.0017(10) -0.0027(9)
C6 0.0485(14) 0.0387(14) 0.0681(17) 0.0116(12) 0.0017(12) 0.0030(10)
C7 0.0561(15) 0.0388(14) 0.0747(18) -0.0057(13) 0.0088(13) 0.0020(11)
C8 0.0622(16) 0.0540(16) 0.0563(16) -0.0096(14) 0.0050(12) 0.0031(13)
C9 0.0494(14) 0.0453(14) 0.0489(15) 0.0023(12) 0.0002(11) 0.0044(11)
C10 0.0307(11) 0.0393(12) 0.0477(13) 0.0035(11) 0.0047(9) -0.0008(9)
C11 0.0397(12) 0.0428(13) 0.0505(14) 0.0057(11) 0.0049(10) 0.0024(10)
C12 0.0399(12) 0.0327(11) 0.0408(12) 0.0000(10) -0.0004(10) 0.0019(9)
C13 0.0391(12) 0.0364(12) 0.0485(13) -0.0082(11) -0.0013(10) 0.0003(9)
C14 0.0437(14) 0.0489(15) 0.0602(15) -0.0070(12) 0.0043(11) -0.0005(11)
C15 0.0425(14) 0.0570(17) 0.0839(19) -0.0180(15) 0.0079(13) -0.0054(12)
C16 0.0425(15) 0.0633(18) 0.090(2) -0.0227(16) -0.0083(15) 0.0095(12)
C17 0.0506(16) 0.0588(17) 0.0682(17) -0.0092(14) -0.0134(14) 0.0144(13)
C18 0.0465(13) 0.0442(14) 0.0490(14) -0.0098(11) -0.0092(11) 0.0077(10)
C19 0.0589(16) 0.0468(14) 0.0441(14) 0.0043(11) -0.0057(12) 0.0117(11)
C20 0.0539(14) 0.0412(13) 0.0400(13) 0.0024(10) 0.0033(11) 0.0023(11)
C21 0.0376(12) 0.0350(12) 0.0384(12) -0.0006(10) -0.0027(10) 0.0036(9)

loop_
_atom_type_symbol
_atom_type_description
_atom_type_scat_dispersion_real
_atom_type_scat_dispersion_imag
_atom_type_scat_source
C C 0.0033 0.0016 'International Tables Vol C Tables 4.2.6.8 and 6.1.1.4'
H H 0.0000 0.0000 'International Tables Vol C Tables 4.2.6.8 and 6.1.1.4'
O O 0.0106 0.0060 'International Tables Vol C Tables 4.2.6.8 and 6.1.1.4'

loop_
_geom_angle_atom_site_label_1
_geom_angle_atom_site_label_2
_geom_angle_atom_site_label_3
_geom_angle
_geom_angle_site_symmetry_1
_geom_angle_site_symmetry_3
_geom_angle_publ_flag
C21 O1 C1 107.72(15) . . ?
O1 C1 C2 110.00(17) . . ?
O1 C1 C10 110.39(17) . . ?
O1 C1 C11 106.37(15) . . ?
C2 C1 C11 106.34(16) . . ?
C10 C1 C2 113.31(17) . . ?
C10 C1 C11 110.13(17) . . ?
O2 C2 C1 121.6(2) . . ?
O2 C2 C3 122.0(2) . . ?
C3 C2 C1 116.3(2) . . ?
C2 C3 H3 119.8 . . ?
C4 C3 C2 120.4(2) . . ?
C4 C3 H3 119.8 . . ?
C3 C4 H4 118.4 . . ?
C3 C4 C5 123.1(2) . . ?
C5 C4 H4 118.4 . . ?
C6 C5 C4 121.4(2) . . ?
C6 C5 C10 119.1(2) . . ?
C10 C5 C4 119.5(2) . . ?
C5 C6 H6 119.7 . . ?
C7 C6 C5 120.6(2) . . ?
C7 C6 H6 119.7 . . ?
C6 C7 H7 119.9 . . ?
C8 C7 C6 120.1(2) . . ?
C8 C7 H7 119.9 . . ?
C7 C8 H8 120.0 . . ?
C7 C8 C9 120.0(2) . . ?
C9 C8 H8 120.0 . . ?
C8 C9 H9 119.6 . . ?
C10 C9 C8 120.7(2) . . ?
C10 C9 H9 119.6 . . ?
C5 C10 C1 118.7(2) . . ?
C9 C10 C1 121.67(19) . . ?
C9 C10 C5 119.4(2) . . ?
C1 C11 H11A 111.5 . . ?
C1 C11 H11B 111.5 . . ?
H11A C11 H11B 109.3 . . ?
C12 C11 C1 101.56(16) . . ?
C12 C11 H11A 111.5 . . ?
C12 C11 H11B 111.5 . . ?
C13 C12 C11 129.86(19) . . ?
C21 C12 C11 109.18(17) . . ?
C21 C12 C13 120.87(19) . . ?
C12 C13 C18 117.4(2) . . ?
C14 C13 C12 123.4(2) . . ?
C14 C13 C18 119.1(2) . . ?
C13 C14 H14 119.9 . . ?
C15 C14 C13 120.2(2) . . ?
C15 C14 H14 119.9 . . ?
C14 C15 H15 119.6 . . ?
C14 C15 C16 120.7(3) . . ?
C16 C15 H15 119.6 . . ?
C15 C16 H16 119.9 . . ?
C17 C16 C15 120.2(2) . . ?
C17 C16 H16 119.9 . . ?
C16 C17 H17 119.4 . . ?
C16 C17 C18 121.3(3) . . ?
C18 C17 H17 119.4 . . ?
C17 C18 C13 118.5(2) . . ?
C17 C18 C19 122.3(2) . . ?
C19 C18 C13 119.3(2) . . ?
C18 C19 H19 118.9 . . ?
C20 C19 C18 122.2(2) . . ?
C20 C19 H19 118.9 . . ?
C19 C20 H20 121.4 . . ?
C19 C20 C21 117.3(2) . . ?
C21 C20 H20 121.4 . . ?
O1 C21 C20 122.71(19) . . ?
C12 C21 O1 114.31(18) . . ?
C12 C21 C20 122.98(19) . . ?

loop_
_geom_bond_atom_site_label_1
_geom_bond_atom_site_label_2
_geom_bond_distance
_geom_bond_site_symmetry_2
_geom_bond_publ_flag
O1 C1 1.446(2) . ?
O1 C21 1.379(2) . ?
O2 C2 1.221(3) . ?
C1 C2 1.526(3) . ?
C1 C10 1.507(3) . ?
C1 C11 1.575(3) . ?
C2 C3 1.452(3) . ?
C3 H3 0.9300 . ?
C3 C4 1.333(3) . ?
C4 H4 0.9300 . ?
C4 C5 1.454(3) . ?
C5 C6 1.396(3) . ?
C5 C10 1.401(3) . ?
C6 H6 0.9300 . ?
C6 C7 1.379(3) . ?
C7 H7 0.9300 . ?
C7 C8 1.374(3) . ?
C8 H8 0.9300 . ?
C8 C9 1.385(3) . ?
C9 H9 0.9300 . ?
C9 C10 1.382(3) . ?
C11 H11A 0.9700 . ?
C11 H11B 0.9700 . ?
C11 C12 1.500(3) . ?
C12 C13 1.411(3) . ?
C12 C21 1.354(3) . ?
C13 C14 1.411(3) . ?
C13 C18 1.422(3) . ?
C14 H14 0.9300 . ?
C14 C15 1.366(3) . ?
C15 H15 0.9300 . ?
C15 C16 1.402(4) . ?
C16 H16 0.9300 . ?
C16 C17 1.355(4) . ?
C17 H17 0.9300 . ?
C17 C18 1.410(3) . ?
C18 C19 1.419(3) . ?
C19 H19 0.9300 . ?
C19 C20 1.361(3) . ?
C20 H20 0.9300 . ?
C20 C21 1.403(3) . ?

loop_
_geom_torsion_atom_site_label_1
_geom_torsion_atom_site_label_2
_geom_torsion_atom_site_label_3
_geom_torsion_atom_site_label_4
_geom_torsion
_geom_torsion_site_symmetry_1
_geom_torsion_site_symmetry_2
_geom_torsion_site_symmetry_3
_geom_torsion_site_symmetry_4
_geom_torsion_publ_flag
O1 C1 C2 O2 -25.3(3) . . . . ?
O1 C1 C2 C3 158.32(17) . . . . ?
O1 C1 C10 C5 -152.48(17) . . . . ?
O1 C1 C10 C9 33.3(3) . . . . ?
O1 C1 C11 C12 -9.2(2) . . . . ?
O2 C2 C3 C4 162.1(2) . . . . ?
C1 O1 C21 C12 -3.8(2) . . . . ?
C1 O1 C21 C20 176.66(19) . . . . ?
C1 C2 C3 C4 -21.6(3) . . . . ?
C1 C11 C12 C13 -176.4(2) . . . . ?
C1 C11 C12 C21 7.2(2) . . . . ?
C2 C1 C10 C5 -28.6(3) . . . . ?
C2 C1 C10 C9 157.17(19) . . . . ?
C2 C1 C11 C12 -126.41(18) . . . . ?
C2 C3 C4 C5 1.2(3) . . . . ?
C3 C4 C5 C6 -173.5(2) . . . . ?
C3 C4 C5 C10 5.3(3) . . . . ?
C4 C5 C6 C7 177.8(2) . . . . ?
C4 C5 C10 C1 9.7(3) . . . . ?
C4 C5 C10 C9 -175.92(19) . . . . ?
C5 C6 C7 C8 -1.2(3) . . . . ?
C6 C5 C10 C1 -171.43(18) . . . . ?
C6 C5 C10 C9 2.9(3) . . . . ?
C6 C7 C8 C9 1.6(4) . . . . ?
C7 C8 C9 C10 0.3(3) . . . . ?
C8 C9 C10 C1 171.6(2) . . . . ?
C8 C9 C10 C5 -2.6(3) . . . . ?
C10 C1 C2 O2 -149.4(2) . . . . ?
C10 C1 C2 C3 34.2(3) . . . . ?
C10 C1 C11 C12 110.45(19) . . . . ?
C10 C5 C6 C7 -1.1(3) . . . . ?
C11 C1 C2 O2 89.4(2) . . . . ?
C11 C1 C2 C3 -86.9(2) . . . . ?
C11 C1 C10 C5 90.4(2) . . . . ?
C11 C1 C10 C9 -83.9(2) . . . . ?
C11 C12 C13 C14 1.4(3) . . . . ?
C11 C12 C13 C18 -176.3(2) . . . . ?
C11 C12 C21 O1 -2.6(2) . . . . ?
C11 C12 C21 C20 176.9(2) . . . . ?
C12 C13 C14 C15 -177.7(2) . . . . ?
C12 C13 C18 C17 178.61(19) . . . . ?
C12 C13 C18 C19 0.2(3) . . . . ?
C13 C12 C21 O1 -179.38(18) . . . . ?
C13 C12 C21 C20 0.1(3) . . . . ?
C13 C14 C15 C16 -0.4(4) . . . . ?
C13 C18 C19 C20 -0.1(3) . . . . ?
C14 C13 C18 C17 0.8(3) . . . . ?
C14 C13 C18 C19 -177.57(19) . . . . ?
C14 C15 C16 C17 0.1(4) . . . . ?
C15 C16 C17 C18 0.7(4) . . . . ?
C16 C17 C18 C13 -1.1(3) . . . . ?
C16 C17 C18 C19 177.2(2) . . . . ?
C17 C18 C19 C20 -178.4(2) . . . . ?
C18 C13 C14 C15 -0.1(3) . . . . ?
C18 C19 C20 C21 0.0(3) . . . . ?
C19 C20 C21 O1 179.47(19) . . . . ?
C19 C20 C21 C12 0.0(3) . . . . ?
C21 O1 C1 C2 122.94(17) . . . . ?
C21 O1 C1 C10 -111.29(18) . . . . ?
C21 O1 C1 C11 8.2(2) . . . . ?
C21 C12 C13 C14 177.4(2) . . . . ?
C21 C12 C13 C18 -0.2(3) . . . . ?
